data_7034653
loop_
_publ_author_name
'Acosta-Rueda, Laura'
'Delgado-Pinar, Estefan\'ia'
'Pitarch-Jarque, Javier'
'Rodr\'iguez, Alexis'
'Blasco, Salvador'
'Gonz\'alez, Jorge'
'Basallote, Manuel G.'
'Garc\'ia-Espa\~na, Enrique'

_publ_section_title
;
 Correlation between the molecular structure and the kinetics of
 decomposition of azamacrocyclic copper(ii) complexes.
;
_journal_issue 17
_journal_name_full 'Dalton transactions (Cambridge, England : 2003)'
_journal_page_first 8255
_journal_page_last 8266
_journal_paper_doi 10.1039/c5dt00408j
_journal_volume 44
_journal_year 2015
_chemical_formula_moiety 'C24 H46 N8, 6(Cl), 6(H2 O)'
_chemical_formula_sum 'C24 H58 Cl6 N8 O6'
_chemical_formula_weight 767.48
_space_group_crystal_system triclinic
_space_group_IT_number 2
_space_group_name_Hall '-P 1'
_space_group_name_H-M_alt 'P -1'
_symmetry_space_group_name_Hall '-P 1'
_symmetry_space_group_name_H-M 'P -1'
_atom_sites_solution_hydrogens mixed
_audit_creation_date 2014-06-17
_audit_creation_method
;
Olex2 1.2
(compiled 2013.09.17 svn.r2790 for OlexSys, GUI svn.r4601)
;
_audit_update_record
;
2015-01-12 deposited with the CCDC.
2015-03-27 downloaded from the CCDC.
;
_cell_angle_alpha 63.161(7)
_cell_angle_beta 89.271(6)
_cell_angle_gamma 80.031(5)
_cell_formula_units_Z 1
_cell_length_a 6.8767(5)
_cell_length_b 12.3829(8)
_cell_length_c 12.4219(9)
_cell_measurement_temperature 120(2)
_cell_volume 926.99(13)
_computing_molecular_graphics
;
O. V. Dolomanov, L. J. Bourhis, R. J. Gildea, J. A. K. Howard and H. Puschmann,
OLEX2: a complete structure solution, refinement and analysis program.
J. Appl. Cryst. (2009). 42, 339-341.
;
_computing_publication_material
;
O. V. Dolomanov, L. J. Bourhis, R. J. Gildea, J. A. K. Howard and H. Puschmann,
OLEX2: a complete structure solution, refinement and analysis program.
J. Appl. Cryst. (2009). 42, 339-341.
;
_computing_structure_refinement
;
SHELX, G.M. Sheldrick, Acta Cryst.
(2008). A64, 112-122
;
_diffrn_ambient_temperature 120.15
_diffrn_measured_fraction_theta_full 0.999
_diffrn_measured_fraction_theta_max 0.999
_diffrn_radiation_type MoK\a
_diffrn_radiation_wavelength 0.71073
_diffrn_reflns_av_R_equivalents 0.0304
_diffrn_reflns_av_unetI/netI 0.0516
_diffrn_reflns_Laue_measured_fraction_full 0.999
_diffrn_reflns_Laue_measured_fraction_max 0.999
_diffrn_reflns_limit_h_max 8
_diffrn_reflns_limit_h_min -8
_diffrn_reflns_limit_k_max 14
_diffrn_reflns_limit_k_min -14
_diffrn_reflns_limit_l_max 14
_diffrn_reflns_limit_l_min -14
_diffrn_reflns_number 7344
_diffrn_reflns_point_group_measured_fraction_full 0.999
_diffrn_reflns_point_group_measured_fraction_max 0.999
_diffrn_reflns_theta_full 25.000
_diffrn_reflns_theta_max 24.995
_diffrn_reflns_theta_min 3.174
_exptl_absorpt_coefficient_mu 0.510
_exptl_absorpt_correction_type none
_exptl_crystal_density_diffrn 1.375
_exptl_crystal_F_000 408
_exptl_crystal_size_max 0.076
_exptl_crystal_size_mid 0.063
_exptl_crystal_size_min 0.036
_refine_diff_density_max 0.305
_refine_diff_density_min -0.416
_refine_diff_density_rms 0.064
_refine_ls_extinction_method none
_refine_ls_goodness_of_fit_ref 1.028
_refine_ls_hydrogen_treatment mixed
_refine_ls_matrix_type full
_refine_ls_number_parameters 223
_refine_ls_number_reflns 3258
_refine_ls_number_restraints 10
_refine_ls_restrained_S_all 1.029
_refine_ls_R_factor_all 0.0556
_refine_ls_R_factor_gt 0.0391
_refine_ls_shift/su_max 0.000
_refine_ls_shift/su_mean 0.000
_refine_ls_structure_factor_coef Fsqd
_refine_ls_weighting_details 'w=1/[\s^2^(Fo^2^)+(0.0276P)^2^+0.8287P] where P=(Fo^2^+2Fc^2^)/3'
_refine_ls_weighting_scheme calc
_refine_ls_wR_factor_gt 0.0829
_refine_ls_wR_factor_ref 0.0919
_reflns_Friedel_coverage 0.000
_reflns_number_gt 2597
_reflns_number_total 3258
_reflns_threshold_expression 'I > 2\s(I)'
_cod_data_source_file c5dt00408j2.cif
_cod_data_source_block Crystal1
_cod_depositor_comments 'Adding full bibliography for 7034653--7034656.cif.'
_cod_original_cell_volume 926.99(12)
_cod_database_code 7034653
_shelx_space_group_comment
;
The symmetry employed for this shelxl refinement is uniquely defined
by the following loop, which should always be used as a source of
symmetry information in preference to the above space-group names.
They are only intended as comments.
;
_olex2_refinement_description
;
1. Others
 Fixed Sof: Cl3(0.8) Cl4(0.2)
 Fixed Uiso: H1A(0.018) H1B(0.018) H3A(0.018) H3B(0.018) H4(0.015) H6(0.02)
 H9A(0.018) H9B(0.018) H10A(0.019) H10B(0.019) H1C(0.02) H1D(0.02) H8A(0.021)
 H8B(0.021) H2A(0.021) H2B(0.021) H4A(0.021) H5(0.024) H11A(0.02) H11B(0.02)
 H12A(0.031) H12B(0.031) H12C(0.031) H1E(0.027) H1F(0.027) H2C(0.038)
 H2D(0.038) H3C(0.045) H3D(0.045)
 Fixed X: H1A(0.9337) H1B(0.7493) H3A(0.8766) H3B(0.68) H4(1.1043) H6(0.8076)
 H9A(0.7531) H9B(0.8353) H10A(1.3036) H10B(1.1655) H1C(0.5925) H1D(0.7836)
 H8A(0.8017) H8B(1.0155) H2A(0.7394) H2B(0.5443) H4A(0.6681) H5(0.7204)
 H11A(1.1234) H11B(0.9406) H12A(0.978) H12B(0.9811) H12C(1.1847)
 Fixed Y: H1A(0.3466) H1B(0.2847) H3A(0.1444) H3B(0.1358) H4(0.2691)
 H6(0.4436) H9A(0.2008) H9B(0.1567) H10A(0.093) H10B(0.0587) H1C(0.3561)
 H1D(0.4115) H8A(0.2138) H8B(0.2054) H2A(0.5421) H2B(0.4851) H4A(0.656)
 H5(0.6401) H11A(0.0153) H11B(0.0137) H12A(0.2312) H12B(0.3617) H12C(0.27)
 Fixed Z: H1A(0.3604) H1B(0.3574) H3A(0.245) H3B(0.1842) H4(0.5519) H6(-
 0.1366) H9A(0.6588) H9B(0.5613) H10A(0.6959) H10B(0.6176) H1C(0.4907)
 H1D(0.4969) H8A(-0.0042) H8B(0.0521) H2A(0.2646) H2B(0.272) H4A(0.0341) H5(-
 0.1464) H11A(0.8628) H11B(0.7848) H12A(0.7815) H12B(0.6674) H12C(0.7336)
;

loop_
_space_group_symop_operation_xyz
'x, y, z'
'-x, -y, -z'

loop_
_atom_site_label
_atom_site_type_symbol
_atom_site_fract_x
_atom_site_fract_y
_atom_site_fract_z
_atom_site_U_iso_or_equiv
_atom_site_adp_type
_atom_site_occupancy
_atom_site_site_symmetry_order
_atom_site_calc_flag
_atom_site_refinement_flags_posn
_atom_site_refinement_flags_adp
_atom_site_refinement_flags_occupancy
_atom_site_disorder_assembly
_atom_site_disorder_group
N1 N 0.7886(3) 0.35416(19) 0.36541(18) 0.0147(5) Uani 1 1 d . . . . .
H1A H 0.9337 0.3466 0.3604 0.018 Uiso 1 1 calc R U . . .
H1B H 0.7493 0.2847 0.3574 0.018 Uiso 1 1 calc R U . . .
N2 N 0.7788(3) 0.35777(19) 0.15105(18) 0.0137(5) Uani 1 1 d . . . . .
N3 N 0.8254(3) 0.12773(19) 0.18097(18) 0.0151(5) Uani 1 1 d . . . . .
H3A H 0.8766 0.1444 0.2450 0.018 Uiso 1 1 calc R U . . .
H3B H 0.6800 0.1358 0.1842 0.018 Uiso 1 1 calc R U . . .
N4 N 1.0428(3) 0.21749(19) 0.62676(18) 0.0127(5) Uani 1 1 d . . . . .
H4 H 1.1043 0.2691 0.5519 0.015 Uiso 1 1 calc R U . . .
C6 C 0.7870(3) 0.4525(2) -0.0650(2) 0.0169(6) Uani 1 1 d . . . . .
H6 H 0.8076 0.4436 -0.1366 0.020 Uiso 1 1 calc R U . . .
C9 C 0.8341(3) 0.2209(2) 0.5882(2) 0.0153(6) Uani 1 1 d . . . . .
H9A H 0.7531 0.2008 0.6588 0.018 Uiso 1 1 calc R U . . .
H9B H 0.8353 0.1567 0.5613 0.018 Uiso 1 1 calc R U . . .
C3 C 0.7270(3) 0.4703(2) 0.1444(2) 0.0147(6) Uani 1 1 d . . . . .
C7 C 0.8085(3) 0.3493(2) 0.0480(2) 0.0146(6) Uani 1 1 d . . . . .
C10 C 1.1652(4) 0.0897(2) 0.6784(2) 0.0159(6) Uani 1 1 d . . . . .
H10A H 1.3036 0.0930 0.6959 0.019 Uiso 1 1 calc R U . . .
H10B H 1.1655 0.0587 0.6176 0.019 Uiso 1 1 calc R U . . .
C1 C 0.7380(4) 0.3449(2) 0.4866(2) 0.0169(6) Uani 1 1 d . . . . .
H1C H 0.5925 0.3561 0.4907 0.020 Uiso 1 1 calc R U . . .
H1D H 0.7836 0.4115 0.4969 0.020 Uiso 1 1 calc R U . . .
C8 C 0.8715(4) 0.2211(2) 0.0608(2) 0.0179(6) Uani 1 1 d . . . . .
H8A H 0.8017 0.2138 -0.0042 0.021 Uiso 1 1 calc R U . . .
H8B H 1.0155 0.2054 0.0521 0.021 Uiso 1 1 calc R U . . .
C2 C 0.6886(4) 0.4726(2) 0.2631(2) 0.0175(6) Uani 1 1 d . . . . .
H2A H 0.7394 0.5421 0.2646 0.021 Uiso 1 1 calc R U . . .
H2B H 0.5443 0.4851 0.2720 0.021 Uiso 1 1 calc R U . . .
C4 C 0.7041(3) 0.5777(2) 0.0357(2) 0.0176(6) Uani 1 1 d . . . . .
H4A H 0.6681 0.6560 0.0341 0.021 Uiso 1 1 calc R U . . .
C5 C 0.7349(4) 0.5682(2) -0.0707(2) 0.0198(6) Uani 1 1 d . . . . .
H5 H 0.7204 0.6401 -0.1464 0.024 Uiso 1 1 calc R U . . .
C11 C 1.0868(4) 0.0006(2) 0.7944(2) 0.0164(6) Uani 1 1 d . . . . .
H11A H 1.1234 0.0153 0.8628 0.020 Uiso 1 1 calc R U . . .
H11B H 0.9406 0.0137 0.7848 0.020 Uiso 1 1 calc R U . . .
C12 C 1.0470(4) 0.2751(2) 0.7094(2) 0.0209(6) Uani 1 1 d . . . . .
H12A H 0.9780 0.2312 0.7815 0.031 Uiso 1 1 calc R U . . .
H12B H 0.9811 0.3617 0.6674 0.031 Uiso 1 1 calc R U . . .
H12C H 1.1847 0.2700 0.7336 0.031 Uiso 1 1 calc R U . . .
Cl1 Cl 1.15559(9) 0.10748(6) 0.37823(6) 0.01941(17) Uani 1 1 d . . . . .
Cl2 Cl 1.21025(9) 0.40317(6) 0.40403(6) 0.01921(17) Uani 1 1 d . . . . .
Cl3 Cl 0.4442(4) 0.78801(16) 0.1648(2) 0.0226(4) Uani 0.8 1 d . . P A 1
O1 O 1.3838(3) -0.14637(18) 0.59801(17) 0.0222(5) Uani 1 1 d D . . . .
H1E H 1.334(4) -0.081(2) 0.540(2) 0.027 Uiso 1 1 d D U . . .
H1F H 1.504(2) -0.151(3) 0.596(2) 0.027 Uiso 1 1 d D U . . .
O2 O 0.4350(3) 0.1231(2) 0.1744(2) 0.0315(5) Uani 1 1 d D . . . .
H2C H 0.365(4) 0.114(3) 0.231(2) 0.038 Uiso 1 1 d D U . . .
H2D H 0.387(4) 0.100(3) 0.130(2) 0.038 Uiso 1 1 d D U . . .
O3 O 0.2605(3) 1.0666(2) 0.01225(19) 0.0374(6) Uani 1 1 d D . . . .
H3C H 0.3087(5) 0.9910(6) 0.0474(3) 0.045 Uiso 1 1 d DR U . . .
H3D H 0.3424(7) 1.0963(3) -0.0378(4) 0.045 Uiso 1 1 d DR U . . .
Cl4 Cl 0.4240(17) 0.8319(7) 0.1607(10) 0.056(3) Uani 0.2 1 d D . P B 2

loop_
_atom_site_aniso_label
_atom_site_aniso_U_11
_atom_site_aniso_U_22
_atom_site_aniso_U_33
_atom_site_aniso_U_23
_atom_site_aniso_U_13
_atom_site_aniso_U_12
N1 0.0143(10) 0.0140(12) 0.0129(11) -0.0039(9) -0.0011(9) -0.0016(9)
N2 0.0102(10) 0.0147(12) 0.0144(11) -0.0047(10) 0.0000(8) -0.0034(9)
N3 0.0191(11) 0.0118(12) 0.0125(11) -0.0039(9) 0.0036(9) -0.0034(9)
N4 0.0139(10) 0.0103(11) 0.0121(11) -0.0032(9) 0.0014(8) -0.0034(8)
C6 0.0131(12) 0.0201(15) 0.0127(13) -0.0027(11) 0.0014(10) -0.0047(11)
C9 0.0128(12) 0.0179(15) 0.0154(13) -0.0066(11) 0.0003(10) -0.0062(10)
C3 0.0091(12) 0.0149(14) 0.0176(14) -0.0048(11) -0.0013(10) -0.0031(10)
C7 0.0089(12) 0.0151(14) 0.0176(14) -0.0051(11) 0.0000(10) -0.0035(10)
C10 0.0152(12) 0.0122(14) 0.0171(14) -0.0048(11) 0.0050(10) -0.0004(10)
C1 0.0143(12) 0.0194(15) 0.0186(14) -0.0098(12) 0.0012(11) -0.0038(11)
C8 0.0228(14) 0.0181(15) 0.0106(13) -0.0040(11) 0.0039(11) -0.0058(11)
C2 0.0173(13) 0.0107(14) 0.0204(14) -0.0047(11) -0.0034(11) 0.0011(10)
C4 0.0133(12) 0.0126(14) 0.0206(14) -0.0023(12) -0.0019(11) -0.0020(10)
C5 0.0176(13) 0.0150(15) 0.0174(14) 0.0011(12) -0.0013(11) -0.0042(11)
C11 0.0206(13) 0.0117(14) 0.0150(14) -0.0057(11) 0.0030(11) -0.0001(11)
C12 0.0240(14) 0.0171(15) 0.0222(15) -0.0094(12) -0.0050(12) -0.0036(11)
Cl1 0.0179(3) 0.0224(4) 0.0179(3) -0.0086(3) 0.0009(3) -0.0053(3)
Cl2 0.0154(3) 0.0184(4) 0.0196(4) -0.0038(3) 0.0018(3) -0.0066(3)
Cl3 0.0211(5) 0.0251(7) 0.0240(7) -0.0133(6) 0.0047(4) -0.0041(6)
O1 0.0166(9) 0.0201(11) 0.0251(11) -0.0055(9) -0.0019(9) -0.0055(8)
O2 0.0264(11) 0.0403(14) 0.0297(13) -0.0169(11) 0.0097(9) -0.0088(10)
O3 0.0313(11) 0.0460(15) 0.0384(13) -0.0215(12) 0.0098(10) -0.0095(10)
Cl4 0.047(5) 0.118(9) 0.042(5) -0.057(7) 0.029(4) -0.055(6)

loop_
_atom_type_symbol
_atom_type_description
_atom_type_scat_dispersion_real
_atom_type_scat_dispersion_imag
_atom_type_scat_source
C C 0.0033 0.0016 'International Tables Vol C Tables 4.2.6.8 and 6.1.1.4'
H H 0.0000 0.0000 'International Tables Vol C Tables 4.2.6.8 and 6.1.1.4'
Cl Cl 0.1484 0.1585 'International Tables Vol C Tables 4.2.6.8 and 6.1.1.4'
N N 0.0061 0.0033 'International Tables Vol C Tables 4.2.6.8 and 6.1.1.4'
O O 0.0106 0.0060 'International Tables Vol C Tables 4.2.6.8 and 6.1.1.4'

loop_
_geom_angle_atom_site_label_1
_geom_angle_atom_site_label_2
_geom_angle_atom_site_label_3
_geom_angle
_geom_angle_site_symmetry_1
H1A N1 H1B 107.8 .
C1 N1 H1A 109.1 .
C1 N1 H1B 109.1 .
C2 N1 H1A 109.1 .
C2 N1 H1B 109.1 .
C2 N1 C1 112.63(19) .
C7 N2 C3 118.3(2) .
H3A N3 H3B 107.8 .
C8 N3 H3A 109.1 .
C8 N3 H3B 109.1 .
C11 N3 H3A 109.1 2_756
C11 N3 H3B 109.1 2_756
C11 N3 C8 112.48(19) 2_756
C9 N4 H4 106.7 .
C10 N4 H4 106.7 .
C10 N4 C9 111.92(19) .
C12 N4 H4 106.7 .
C12 N4 C9 111.76(19) .
C12 N4 C10 112.63(19) .
C7 C6 H6 120.7 .
C5 C6 H6 120.7 .
C5 C6 C7 118.6(2) .
N4 C9 H9A 108.9 .
N4 C9 H9B 108.9 .
N4 C9 C1 113.19(19) .
H9A C9 H9B 107.8 .
C1 C9 H9A 108.9 .
C1 C9 H9B 108.9 .
N2 C3 C2 115.4(2) .
N2 C3 C4 122.7(2) .
C4 C3 C2 121.8(2) .
N2 C7 C6 122.6(2) .
N2 C7 C8 116.2(2) .
C6 C7 C8 121.2(2) .
N4 C10 H10A 109.2 .
N4 C10 H10B 109.2 .
N4 C10 C11 112.12(19) .
H10A C10 H10B 107.9 .
C11 C10 H10A 109.2 .
C11 C10 H10B 109.2 .
N1 C1 C9 111.2(2) .
N1 C1 H1C 109.4 .
N1 C1 H1D 109.4 .
C9 C1 H1C 109.4 .
C9 C1 H1D 109.4 .
H1C C1 H1D 108.0 .
N3 C8 C7 110.6(2) .
N3 C8 H8A 109.5 .
N3 C8 H8B 109.5 .
C7 C8 H8A 109.5 .
C7 C8 H8B 109.5 .
H8A C8 H8B 108.1 .
N1 C2 C3 110.0(2) .
N1 C2 H2A 109.7 .
N1 C2 H2B 109.7 .
C3 C2 H2A 109.7 .
C3 C2 H2B 109.7 .
H2A C2 H2B 108.2 .
C3 C4 H4A 120.7 .
C3 C4 C5 118.6(3) .
C5 C4 H4A 120.7 .
C6 C5 C4 119.1(2) .
C6 C5 H5 120.4 .
C4 C5 H5 120.4 .
N3 C11 C10 108.6(2) 2_756
N3 C11 H11A 110.0 2_756
N3 C11 H11B 110.0 2_756
C10 C11 H11A 110.0 .
C10 C11 H11B 110.0 .
H11A C11 H11B 108.4 .
N4 C12 H12A 109.5 .
N4 C12 H12B 109.5 .
N4 C12 H12C 109.5 .
H12A C12 H12B 109.5 .
H12A C12 H12C 109.5 .
H12B C12 H12C 109.5 .
H1E O1 H1F 106(3) .
H2C O2 H2D 110(3) .
H3C O3 H3D 103.5 .

loop_
_geom_bond_atom_site_label_1
_geom_bond_atom_site_label_2
_geom_bond_distance
_geom_bond_site_symmetry_2
N1 H1A 0.9900 .
N1 H1B 0.9900 .
N1 C1 1.499(3) .
N1 C2 1.493(3) .
N2 C3 1.342(3) .
N2 C7 1.341(3) .
N3 H3A 0.9900 .
N3 H3B 0.9900 .
N3 C8 1.491(3) .
N3 C11 1.489(3) 2_756
N4 H4 1.0000 .
N4 C9 1.506(3) .
N4 C10 1.503(3) .
N4 C12 1.494(3) .
C6 H6 0.9500 .
C6 C7 1.394(3) .
C6 C5 1.385(4) .
C9 H9A 0.9900 .
C9 H9B 0.9900 .
C9 C1 1.520(3) .
C3 C2 1.507(4) .
C3 C4 1.389(3) .
C7 C8 1.507(4) .
C10 H10A 0.9900 .
C10 H10B 0.9900 .
C10 C11 1.528(3) .
C1 H1C 0.9900 .
C1 H1D 0.9900 .
C8 H8A 0.9900 .
C8 H8B 0.9900 .
C2 H2A 0.9900 .
C2 H2B 0.9900 .
C4 H4A 0.9500 .
C4 C5 1.389(4) .
C5 H5 0.9500 .
C11 N3 1.489(3) 2_756
C11 H11A 0.9900 .
C11 H11B 0.9900 .
C12 H12A 0.9800 .
C12 H12B 0.9800 .
C12 H12C 0.9800 .
O1 H1E 0.816(17) .
O1 H1F 0.818(16) .
O2 H2C 0.825(17) .
O2 H2D 0.825(17) .
O3 H3C 0.839(6) .
O3 H3D 0.834(6) .

loop_
_geom_hbond_atom_site_label_D
_geom_hbond_atom_site_label_H
_geom_hbond_atom_site_label_A
_geom_hbond_distance_DH
_geom_hbond_distance_HA
_geom_hbond_distance_DA
_geom_hbond_angle_DHA
N3 H3B O2 0.99 1.73 2.698(3) 165.2
O1 H1E Cl1 0.816(17) 2.419(17) 3.232(2) 174(3)

loop_
_geom_torsion_atom_site_label_1
_geom_torsion_atom_site_label_2
_geom_torsion_atom_site_label_3
_geom_torsion_atom_site_label_4
_geom_torsion
_geom_torsion_site_symmetry_1
_geom_torsion_site_symmetry_4
N2 C3 C2 N1 21.4(3) . .
N2 C3 C4 C5 0.4(4) . .
N2 C7 C8 N3 18.4(3) . .
N4 C9 C1 N1 85.6(3) . .
N4 C10 C11 N3 163.3(2) . 2_756
C6 C7 C8 N3 -162.9(2) . .
C9 N4 C10 C11 -63.8(3) . .
C3 N2 C7 C6 -0.2(3) . .
C3 N2 C7 C8 178.5(2) . .
C3 C4 C5 C6 0.1(3) . .
C7 N2 C3 C2 177.8(2) . .
C7 N2 C3 C4 -0.3(3) . .
C7 C6 C5 C4 -0.6(3) . .
C10 N4 C9 C1 -152.6(2) . .
C1 N1 C2 C3 -173.7(2) . .
C2 N1 C1 C9 177.22(19) . .
C2 C3 C4 C5 -177.6(2) . .
C4 C3 C2 N1 -160.5(2) . .
C5 C6 C7 N2 0.7(4) . .
C5 C6 C7 C8 -178.0(2) . .
C11 N3 C8 C7 -170.93(19) 2_756 .
C12 N4 C9 C1 80.0(3) . .
C12 N4 C10 C11 63.2(3) . .
